data_7710068
loop_
_publ_author_name
'Viau, Lydie'
'Knorr, Michael'
'Knauer, Lena'
'Brieger, Lukas'
'Strohman, Carsten'

_publ_section_title
;
 2,2&#x2019;-Ethylenebis(1,3-dithiane) as polydentate m2-, m4- and
 m5-assembling ligand for the construction of sulphur-rich Cu(I), Hg(II)
 and heterometallic Cu(I)/Hg(II) coordination polymers featuring uncommon
 network architectures
;
_journal_name_full 'Dalton Transactions'
_journal_paper_doi 10.1039/D2DT00800A
_journal_year 2022
_chemical_formula_moiety 'C9 H15 Cu Hg I3 N2 S2'
_chemical_formula_sum 'C9 H15 Cu Hg I3 N2 S2'
_chemical_formula_weight 860.18
_space_group_crystal_system triclinic
_space_group_IT_number 2
_space_group_name_Hall '-P 1'
_space_group_name_H-M_alt 'P -1'
_atom_sites_solution_hydrogens geom
_audit_creation_date 2022-03-30
_audit_creation_method
;
Olex2 1.5-alpha
(compiled 2022.03.08 svn.r54f81f84 for OlexSys, GUI svn.r6487)
;
_audit_update_record
;
2022-04-13 deposited with the CCDC.	2022-04-18 downloaded from the CCDC.
;
_cell_angle_alpha 94.414(4)
_cell_angle_beta 102.209(4)
_cell_angle_gamma 113.075(4)
_cell_formula_units_Z 2
_cell_length_a 8.3763(8)
_cell_length_b 9.3131(8)
_cell_length_c 14.2531(9)
_cell_measurement_reflns_used 1251
_cell_measurement_temperature 100.00
_cell_measurement_theta_max 26.36
_cell_measurement_theta_min 2.42
_cell_volume 983.86(15)
_computing_cell_refinement 'SAINT V8.40B (Bruker, 2016)'
_computing_data_collection 'APEX4 v2021.10-0 (Bruker, 2021)'
_computing_data_reduction 'SAINT V8.40B (Bruker, 2016)'
_computing_molecular_graphics 'Olex2 1.5-alpha (Dolomanov et al., 2009)'
_computing_publication_material 'Olex2 1.5-alpha (Dolomanov et al., 2009)'
_computing_structure_refinement 'XL  (Sheldrick, 2008)'
_computing_structure_solution 'SHELXT  (Sheldrick, 2015)'
_diffrn_ambient_temperature 100.00
_diffrn_detector_area_resol_mean 10.4167
_diffrn_detector_type 'CPAD PHOTON II area detector'
_diffrn_measured_fraction_theta_full 0.999
_diffrn_measured_fraction_theta_max 0.999
_diffrn_measurement_device 'four-circle diffractometer'
_diffrn_measurement_device_type 'Bruker APEX-II CCD'
_diffrn_measurement_method '\f and \w scans'
_diffrn_radiation_type MoK\a
_diffrn_radiation_wavelength 0.71073
_diffrn_reflns_av_R_equivalents 0.0374
_diffrn_reflns_av_unetI/netI 0.0087
_diffrn_reflns_Laue_measured_fraction_full 0.999
_diffrn_reflns_Laue_measured_fraction_max 0.999
_diffrn_reflns_limit_h_max 11
_diffrn_reflns_limit_h_min -11
_diffrn_reflns_limit_k_max 13
_diffrn_reflns_limit_k_min -13
_diffrn_reflns_limit_l_max 20
_diffrn_reflns_limit_l_min -20
_diffrn_reflns_number 170613
_diffrn_reflns_point_group_measured_fraction_full 0.999
_diffrn_reflns_point_group_measured_fraction_max 0.999
_diffrn_reflns_theta_full 25.242
_diffrn_reflns_theta_max 30.000
_diffrn_reflns_theta_min 2.601
_diffrn_standards_number 0
_exptl_absorpt_coefficient_mu 13.780
_exptl_absorpt_correction_T_max 0.5008
_exptl_absorpt_correction_T_min 0.3870
_exptl_absorpt_correction_type multi-scan
_exptl_absorpt_process_details
;
SADABS-2016/2 (Bruker,2016/2) was used for absorption correction.
wR2(int) was 0.0817 before and 0.0488 after correction.
The Ratio of minimum to maximum transmission is 0.7728.
The \l/2 correction factor is Not present.
;
_exptl_crystal_colour colourless
_exptl_crystal_colour_primary colourless
_exptl_crystal_density_diffrn 2.904
_exptl_crystal_description block
_exptl_crystal_F_000 766
_exptl_crystal_size_max 0.287
_exptl_crystal_size_mid 0.098
_exptl_crystal_size_min 0.096
_refine_diff_density_max 2.502
_refine_diff_density_min -1.656
_refine_diff_density_rms 0.187
_refine_ls_extinction_method none
_refine_ls_goodness_of_fit_ref 1.145
_refine_ls_hydrogen_treatment constr
_refine_ls_matrix_type full
_refine_ls_number_parameters 165
_refine_ls_number_reflns 5724
_refine_ls_number_restraints 0
_refine_ls_restrained_S_all 1.145
_refine_ls_R_factor_all 0.0199
_refine_ls_R_factor_gt 0.0194
_refine_ls_shift/su_max 0.001
_refine_ls_shift/su_mean 0.000
_refine_ls_structure_factor_coef Fsqd
_refine_ls_weighting_details 'w=1/[\s^2^(Fo^2^)+(0.0340P)^2^+0.8680P] where P=(Fo^2^+2Fc^2^)/3'
_refine_ls_weighting_scheme calc
_refine_ls_wR_factor_gt 0.0520
_refine_ls_wR_factor_ref 0.0529
_reflns_Friedel_coverage 0.000
_reflns_number_gt 5621
_reflns_number_total 5724
_reflns_threshold_expression 'I > 2\s(I)'
_cod_data_source_file d2dt00800a2.cif
_cod_data_source_block mo_b2234_0m
_cod_original_cell_volume 983.86(14)
_cod_database_code 7710068
_shelx_shelxl_version_number 2018/3
_shelx_space_group_comment
;
The symmetry employed for this shelxl refinement is uniquely defined
by the following loop, which should always be used as a source of
symmetry information in preference to the above space-group names.
They are only intended as comments.
;
_shelx_estimated_absorpt_t_max 0.351
_shelx_estimated_absorpt_t_min 0.110
_olex2_refinement_description
;
1. Fixed Uiso
 At 1.2 times of:
  All C(H) groups, All C(H,H) groups
 At 1.5 times of:
  All C(H,H,H) groups
2.a Ternary CH refined with riding coordinates:
 C4(H4)
2.b Secondary CH2 refined with riding coordinates:
 C1(H1A,H1B), C2(H2A,H2B), C3(H3A,H3B), C5(H5A,H5B)
2.c Idealised Me refined as rotating group:
 C7(H7A,H7B,H7C), C9(H9A,H9B,H9C)
;
_olex2_submission_special_instructions 'No special instructions were received'

loop_
_space_group_symop_operation_xyz
'x, y, z'
'-x, -y, -z'

loop_
_atom_site_label
_atom_site_type_symbol
_atom_site_fract_x
_atom_site_fract_y
_atom_site_fract_z
_atom_site_U_iso_or_equiv
_atom_site_adp_type
_atom_site_occupancy
_atom_site_site_symmetry_order
_atom_site_calc_flag
_atom_site_refinement_flags_posn
_atom_site_refinement_flags_adp
_atom_site_refinement_flags_occupancy
_atom_site_disorder_assembly
_atom_site_disorder_group
Hg1 Hg -0.02408(2) 0.49348(2) 0.85925(2) 0.02166(4) Uani 1 1 d . . . . .
I1 I 0.28534(2) 0.51489(2) 0.81554(2) 0.01794(4) Uani 1 1 d . . . . .
I2 I -0.34341(2) 0.39616(2) 0.72777(2) 0.02199(5) Uani 1 1 d . . . . .
I3 I -0.05308(2) 0.25039(2) 0.99111(2) 0.01817(4) Uani 1 1 d . . . . .
Cu1 Cu 0.31880(4) 0.75488(4) 0.71831(2) 0.01729(6) Uani 1 1 d . . . . .
S1 S 0.57311(8) 0.78126(7) 0.67046(4) 0.01347(10) Uani 1 1 d . . . . .
S2 S 0.85339(9) 1.02064(8) 0.59538(5) 0.01953(12) Uani 1 1 d . . . . .
N1 N 0.3730(3) 0.9439(3) 0.81487(18) 0.0215(4) Uani 1 1 d . . . . .
N2 N 0.0954(3) 0.6923(3) 0.61471(17) 0.0202(4) Uani 1 1 d . . . . .
C1 C 0.7470(3) 0.8564(3) 0.78536(18) 0.0161(4) Uani 1 1 d . . . . .
H1A H 0.735271 0.944831 0.822036 0.019 Uiso 1 1 calc R U . . .
H1B H 0.728581 0.771201 0.824871 0.019 Uiso 1 1 calc R U . . .
C2 C 0.9365(3) 0.9147(3) 0.7714(2) 0.0192(5) Uani 1 1 d . . . . .
H2A H 1.023694 0.942959 0.836098 0.023 Uiso 1 1 calc R U . . .
H2B H 0.946433 0.827030 0.732840 0.023 Uiso 1 1 calc R U . . .
C3 C 0.9872(4) 1.0577(3) 0.7203(2) 0.0217(5) Uani 1 1 d . . . . .
H3A H 1.115312 1.094597 0.720310 0.026 Uiso 1 1 calc R U . . .
H3B H 0.974988 1.144509 0.758408 0.026 Uiso 1 1 calc R U . . .
C4 C 0.6329(3) 0.9609(3) 0.61775(17) 0.0145(4) Uani 1 1 d . . . . .
H4 H 0.633621 1.048054 0.663694 0.017 Uiso 1 1 calc R U . . .
C5 C 0.4890(4) 0.9263(3) 0.52263(18) 0.0175(4) Uani 1 1 d . . . . .
H5A H 0.494730 0.845730 0.475524 0.021 Uiso 1 1 calc R U . . .
H5B H 0.368873 0.881169 0.535453 0.021 Uiso 1 1 calc R U . . .
C6 C 0.4003(4) 1.0514(3) 0.8713(2) 0.0196(5) Uani 1 1 d . . . . .
C7 C 0.4303(4) 1.1863(4) 0.9428(2) 0.0266(6) Uani 1 1 d . . . . .
H7A H 0.493288 1.285110 0.920550 0.040 Uiso 1 1 calc R U . . .
H7B H 0.503493 1.184053 1.005701 0.040 Uiso 1 1 calc R U . . .
H7C H 0.314368 1.180509 0.950226 0.040 Uiso 1 1 calc R U . . .
C8 C -0.0376(4) 0.6564(3) 0.5572(2) 0.0204(5) Uani 1 1 d . . . . .
C9 C -0.2091(4) 0.6095(4) 0.4846(2) 0.0294(6) Uani 1 1 d . . . . .
H9A H -0.193186 0.592088 0.419186 0.044 Uiso 1 1 calc R U . . .
H9B H -0.250919 0.693727 0.489807 0.044 Uiso 1 1 calc R U . . .
H9C H -0.298153 0.511392 0.496228 0.044 Uiso 1 1 calc R U . . .

loop_
_atom_site_aniso_label
_atom_site_aniso_U_11
_atom_site_aniso_U_22
_atom_site_aniso_U_33
_atom_site_aniso_U_23
_atom_site_aniso_U_13
_atom_site_aniso_U_12
Hg1 0.02058(6) 0.02524(6) 0.01817(6) 0.00212(4) 0.00484(4) 0.00901(4)
I1 0.02024(8) 0.01406(7) 0.01981(8) 0.00404(6) 0.00860(6) 0.00560(6)
I2 0.02295(9) 0.01817(8) 0.02102(8) -0.00110(6) 0.00016(6) 0.00838(7)
I3 0.02577(9) 0.01304(7) 0.01525(7) 0.00266(5) 0.00602(6) 0.00731(6)
Cu1 0.01520(14) 0.01622(14) 0.01726(14) 0.00175(11) 0.00333(11) 0.00403(11)
S1 0.0144(2) 0.0108(2) 0.0127(2) 0.00169(18) 0.00228(19) 0.00336(19)
S2 0.0171(3) 0.0204(3) 0.0199(3) 0.0080(2) 0.0062(2) 0.0052(2)
N1 0.0201(10) 0.0189(10) 0.0242(11) 0.0023(9) 0.0055(9) 0.0071(9)
N2 0.0196(10) 0.0186(10) 0.0186(10) -0.0004(8) 0.0035(8) 0.0056(8)
C1 0.0151(10) 0.0165(10) 0.0137(10) 0.0017(8) 0.0012(8) 0.0051(9)
C2 0.0157(11) 0.0214(12) 0.0193(11) 0.0052(9) 0.0021(9) 0.0076(9)
C3 0.0152(11) 0.0195(12) 0.0239(12) 0.0045(10) 0.0019(9) 0.0020(9)
C4 0.0163(10) 0.0107(9) 0.0142(10) 0.0031(8) 0.0023(8) 0.0040(8)
C5 0.0195(11) 0.0135(10) 0.0157(10) 0.0041(8) 0.0011(9) 0.0045(9)
C6 0.0185(11) 0.0176(11) 0.0214(12) 0.0024(9) 0.0036(9) 0.0071(9)
C7 0.0285(14) 0.0238(13) 0.0244(13) -0.0053(11) 0.0027(11) 0.0116(11)
C8 0.0223(12) 0.0187(11) 0.0193(11) -0.0003(9) 0.0052(10) 0.0085(10)
C9 0.0250(14) 0.0318(15) 0.0240(13) -0.0088(11) -0.0055(11) 0.0127(12)

loop_
_atom_type_symbol
_atom_type_description
_atom_type_scat_dispersion_real
_atom_type_scat_dispersion_imag
_atom_type_scat_source
C C 0.0033 0.0016 'International Tables Vol C Tables 4.2.6.8 and 6.1.1.4'
H H 0.0000 0.0000 'International Tables Vol C Tables 4.2.6.8 and 6.1.1.4'
Cu Cu 0.3201 1.2651 'International Tables Vol C Tables 4.2.6.8 and 6.1.1.4'
Hg Hg -2.3894 9.2266 'International Tables Vol C Tables 4.2.6.8 and 6.1.1.4'
I I -0.4742 1.8119 'International Tables Vol C Tables 4.2.6.8 and 6.1.1.4'
N N 0.0061 0.0033 'International Tables Vol C Tables 4.2.6.8 and 6.1.1.4'
S S 0.1246 0.1234 'International Tables Vol C Tables 4.2.6.8 and 6.1.1.4'

loop_
_geom_angle_atom_site_label_1
_geom_angle_atom_site_label_2
_geom_angle_atom_site_label_3
_geom_angle
_geom_angle_site_symmetry_1
_geom_angle_site_symmetry_3
_geom_angle_publ_flag
I1 Hg1 I3 110.012(7) . 2_567 ?
I1 Hg1 I3 97.896(7) . . ?
I2 Hg1 I1 124.575(9) . . ?
I2 Hg1 I3 114.807(8) . 2_567 ?
I2 Hg1 I3 108.012(8) . . ?
I3 Hg1 I3 95.807(9) 2_567 . ?
Cu1 I1 Hg1 95.257(10) . . ?
Hg1 I3 Hg1 84.192(8) 2_567 . ?
S1 Cu1 I1 99.420(19) . . ?
N1 Cu1 I1 107.18(7) . . ?
N1 Cu1 S1 109.73(8) . . ?
N2 Cu1 I1 108.34(7) . . ?
N2 Cu1 S1 117.13(7) . . ?
N2 Cu1 N1 113.64(10) . . ?
C1 S1 Cu1 102.58(9) . . ?
C1 S1 C4 99.30(11) . . ?
C4 S1 Cu1 104.63(8) . . ?
C4 S2 C3 98.95(12) . . ?
C6 N1 Cu1 178.3(2) . . ?
C8 N2 Cu1 177.4(2) . . ?
S1 C1 H1A 109.0 . . ?
S1 C1 H1B 109.0 . . ?
H1A C1 H1B 107.8 . . ?
C2 C1 S1 112.78(18) . . ?
C2 C1 H1A 109.0 . . ?
C2 C1 H1B 109.0 . . ?
C1 C2 H2A 108.8 . . ?
C1 C2 H2B 108.8 . . ?
H2A C2 H2B 107.7 . . ?
C3 C2 C1 113.8(2) . . ?
C3 C2 H2A 108.8 . . ?
C3 C2 H2B 108.8 . . ?
S2 C3 H3A 108.6 . . ?
S2 C3 H3B 108.6 . . ?
C2 C3 S2 114.63(19) . . ?
C2 C3 H3A 108.6 . . ?
C2 C3 H3B 108.6 . . ?
H3A C3 H3B 107.6 . . ?
S1 C4 H4 109.2 . . ?
S2 C4 S1 110.85(13) . . ?
S2 C4 H4 109.2 . . ?
C5 C4 S1 107.52(16) . . ?
C5 C4 S2 110.69(17) . . ?
C5 C4 H4 109.2 . . ?
C4 C5 H5A 109.1 . . ?
C4 C5 H5B 109.1 . . ?
C5 C5 C4 112.6(3) 2_676 . ?
C5 C5 H5A 109.1 2_676 . ?
C5 C5 H5B 109.1 2_676 . ?
H5A C5 H5B 107.8 . . ?
N1 C6 C7 178.6(3) . . ?
C6 C7 H7A 109.5 . . ?
C6 C7 H7B 109.5 . . ?
C6 C7 H7C 109.5 . . ?
H7A C7 H7B 109.5 . . ?
H7A C7 H7C 109.5 . . ?
H7B C7 H7C 109.5 . . ?
N2 C8 C9 179.2(3) . . ?
C8 C9 H9A 109.5 . . ?
C8 C9 H9B 109.5 . . ?
C8 C9 H9C 109.5 . . ?
H9A C9 H9B 109.5 . . ?
H9A C9 H9C 109.5 . . ?
H9B C9 H9C 109.5 . . ?

loop_
_geom_bond_atom_site_label_1
_geom_bond_atom_site_label_2
_geom_bond_distance
_geom_bond_site_symmetry_2
_geom_bond_publ_flag
Hg1 I1 2.7280(3) . ?
Hg1 I2 2.6844(3) . ?
Hg1 I3 3.0222(3) . ?
Hg1 I3 2.8429(3) 2_567 ?
I1 Cu1 2.6729(4) . ?
Cu1 S1 2.3007(7) . ?
Cu1 N1 1.984(3) . ?
Cu1 N2 1.966(2) . ?
S1 C1 1.819(3) . ?
S1 C4 1.820(2) . ?
S2 C3 1.818(3) . ?
S2 C4 1.815(3) . ?
N1 C6 1.149(4) . ?
N2 C8 1.142(4) . ?
C1 H1A 0.9900 . ?
C1 H1B 0.9900 . ?
C1 C2 1.526(4) . ?
C2 H2A 0.9900 . ?
C2 H2B 0.9900 . ?
C2 C3 1.523(4) . ?
C3 H3A 0.9900 . ?
C3 H3B 0.9900 . ?
C4 H4 1.0000 . ?
C4 C5 1.527(3) . ?
C5 C5 1.525(5) 2_676 ?
C5 H5A 0.9900 . ?
C5 H5B 0.9900 . ?
C6 C7 1.458(4) . ?
C7 H7A 0.9800 . ?
C7 H7B 0.9800 . ?
C7 H7C 0.9800 . ?
C8 C9 1.461(4) . ?
C9 H9A 0.9800 . ?
C9 H9B 0.9800 . ?
C9 H9C 0.9800 . ?

loop_
_geom_torsion_atom_site_label_1
_geom_torsion_atom_site_label_2
_geom_torsion_atom_site_label_3
_geom_torsion_atom_site_label_4
_geom_torsion
_geom_torsion_site_symmetry_1
_geom_torsion_site_symmetry_2
_geom_torsion_site_symmetry_3
_geom_torsion_site_symmetry_4
_geom_torsion_publ_flag
Cu1 S1 C1 C2 -168.77(17) . . . . ?
Cu1 S1 C4 S2 169.84(10) . . . . ?
Cu1 S1 C4 C5 -69.06(17) . . . . ?
S1 C1 C2 C3 64.6(3) . . . . ?
S1 C4 C5 C5 173.0(3) . . . 2_676 ?
S2 C4 C5 C5 -65.8(3) . . . 2_676 ?
C1 S1 C4 S2 64.12(15) . . . . ?
C1 S1 C4 C5 -174.77(18) . . . . ?
C1 C2 C3 S2 -64.1(3) . . . . ?
C3 S2 C4 S1 -62.61(15) . . . . ?
C3 S2 C4 C5 178.17(17) . . . . ?
C4 S1 C1 C2 -61.4(2) . . . . ?
C4 S2 C3 C2 59.6(2) . . . . ?
